data_7037601
loop_
_publ_author_name
'Deacon, Glen B.'
'Junk, Peter C.'
'Kelly, Rory P.'
'Wang, Jun'

_publ_section_title
;
 Exploring the effect of the Ln(III)/Ln(II) redox potential on C-F
 activation and on oxidation of some lanthanoid organoamides.
;
_journal_issue 4
_journal_name_full 'Dalton transactions (Cambridge, England : 2003)'
_journal_page_first 1422
_journal_page_last 1435
_journal_paper_doi 10.1039/c5dt04239a
_journal_volume 45
_journal_year 2016
_chemical_formula_moiety 'C60 H66 F27 N12 Sm3, 1.5(C7 H8)'
_chemical_formula_sum 'C70.5 H78 F27 N12 Sm3'
_chemical_formula_weight 2057.49
_space_group_crystal_system trigonal
_space_group_IT_number 148
_space_group_name_Hall '-R 3'
_space_group_name_H-M_alt 'R -3'
_symmetry_space_group_name_Hall '-R 3'
_symmetry_space_group_name_H-M 'R -3 :H'
_atom_sites_solution_hydrogens geom
_audit_creation_date 2015-10-26
_audit_creation_method
;
Olex2 1.2
(compiled 2015.09.30 svn.r3233 for OlexSys, GUI svn.r5103)
;
_audit_update_record
;
2015-10-28 deposited with the CCDC.
2015-12-04 downloaded from the CCDC.
;
_cell_angle_alpha 90
_cell_angle_beta 90
_cell_angle_gamma 120
_cell_formula_units_Z 12
_cell_length_a 22.323(3)
_cell_length_b 22.323(3)
_cell_length_c 53.058(11)
_cell_measurement_reflns_used 125838
_cell_measurement_temperature 100(2)
_cell_measurement_theta_max 28.787
_cell_measurement_theta_min 1.123
_cell_volume 22897(6)
_computing_cell_refinement 'XDS (Kabsch, 1993)'
_computing_data_collection 'BluIce (McPhillips, 2002)'
_computing_data_reduction 'XDS (Kabsch, 1993)'
_computing_molecular_graphics 'X-Seed (Barbour, 2001)'
_computing_publication_material 'CIFTAB (Sheldrick, 1997)'
_computing_structure_refinement 'SHELXL-2014 (Sheldrick, 2014)'
_computing_structure_solution 'SHELXS-97 (Sheldrick, 1997)'
_diffrn_ambient_temperature 100
_diffrn_measured_fraction_theta_full 0.995
_diffrn_measured_fraction_theta_max 0.995
_diffrn_measurement_device_type 'ADSC Quantum 210r'
_diffrn_measurement_method 'Phi Scan'
_diffrn_radiation_monochromator 'Silicon Double Crystal'
_diffrn_radiation_type Synchrotron
_diffrn_radiation_wavelength 0.71196
_diffrn_reflns_av_R_equivalents 0.0913
_diffrn_reflns_av_unetI/netI 0.0423
_diffrn_reflns_laue_measured_fraction_full 0.995
_diffrn_reflns_laue_measured_fraction_max 0.995
_diffrn_reflns_limit_h_max 28
_diffrn_reflns_limit_h_min -28
_diffrn_reflns_limit_k_max 28
_diffrn_reflns_limit_k_min -28
_diffrn_reflns_limit_l_max 68
_diffrn_reflns_limit_l_min -68
_diffrn_reflns_number 118269
_diffrn_reflns_point_group_measured_fraction_full 0.995
_diffrn_reflns_point_group_measured_fraction_max 0.995
_diffrn_reflns_theta_full 27.499
_diffrn_reflns_theta_max 27.499
_diffrn_reflns_theta_min 1.123
_diffrn_source 'Australian Synchrotron'
_exptl_absorpt_coefficient_mu 2.394
_exptl_absorpt_correction_type none
_exptl_crystal_colour 'light yellow'
_exptl_crystal_density_diffrn 1.791
_exptl_crystal_density_method 'not measured'
_exptl_crystal_description plate
_exptl_crystal_F_000 12168
_exptl_crystal_size_max 0.15
_exptl_crystal_size_mid 0.06
_exptl_crystal_size_min 0.02
_platon_squeeze_details
;
 Spek, A.L. (1990), Acta Cryst. A46, C-34
;
_refine_diff_density_max 2.710
_refine_diff_density_min -2.977
_refine_diff_density_rms 0.143
_refine_ls_extinction_method none
_refine_ls_goodness_of_fit_ref 1.035
_refine_ls_hydrogen_treatment constr
_refine_ls_matrix_type full
_refine_ls_number_parameters 650
_refine_ls_number_reflns 11581
_refine_ls_number_restraints 17
_refine_ls_restrained_S_all 1.036
_refine_ls_R_factor_all 0.0682
_refine_ls_R_factor_gt 0.0540
_refine_ls_shift/su_max 0.002
_refine_ls_shift/su_mean 0.000
_refine_ls_structure_factor_coef Fsqd
_refine_ls_weighting_details 'w=1/[\s^2^(Fo^2^)+(0.0763P)^2^+226.3409P] where P=(Fo^2^+2Fc^2^)/3'
_refine_ls_weighting_scheme calc
_refine_ls_wR_factor_gt 0.1447
_refine_ls_wR_factor_ref 0.1538
_reflns_Friedel_coverage 0.000
_reflns_number_gt 8912
_reflns_number_total 11581
_reflns_threshold_expression 'I > 2\s(I)'
_cod_data_source_file c5dt04239a1.cif
_cod_data_source_block added_by_encifer
_cod_depositor_comments 'Adding full bibliography for 7037593--7037603.cif.'
_cod_original_cell_volume 22897(8)
_cod_original_formula_sum 'C70.50 H78 F27 N12 Sm3'
_cod_database_code 7037601
_shelx_space_group_comment
;
The symmetry employed for this shelxl refinement is uniquely defined
by the following loop, which should always be used as a source of
symmetry information in preference to the above space-group names.
They are only intended as comments.
;
_olex2_refinement_description
;
1. Fixed Uiso
 At 1.2 times of:
  All C(H) groups, All C(H,H) groups
 At 1.5 times of:
  All C(H,H,H) groups
2. Restrained distances
 C42-C43 = C43-C44 = C44-C45 = C45-C46 = C46-C47 = C47-C42
 1.39 with sigma of 0.01
 C41-C42
 1.51 with sigma of 0.01
 C42-C44 = C43-C45 = C44-C46 = C45-C47 = C46-C42 = C47-C43
 2.38 with sigma of 0.02
3. Restrained planarity
 C41, C42, C43, C44, C45, C46, C47
 with sigma of 0.1
4.a Secondary CH2 refined with riding coordinates:
 C7(H7A,H7B), C8(H8A,H8B), C17(H17A,H17B), C18(H18A,H18B), C27(H27A,H27B),
 C28(H28A,H28B), C37(H37A,H37B), C38(H38A,H38B)
4.b Aromatic/amide H refined with riding coordinates:
 C4(H4), C14(H14), C24(H24), C34(H34), C43(H43), C44(H44), C45(H45), C46(H46),
 C47(H47)
4.c Idealised Me refined as rotating group:
 C9(H9A,H9B,H9C), C10(H10A,H10B,H10C), C19(H19A,H19B,H19C), C20(H20A,H20B,
 H20C), C29(H29A,H29B,H29C), C30(H30A,H30B,H30C), C39(H39A,H39B,H39C), C40(H40A,
 H40B,H40C), C41(H41A,H41B,H41C)
;
_shelx_shelxl_version_number 2014/7
_olex2_submission_special_instructions 'No special instructions were received'

loop_
_space_group_symop_operation_xyz
'x, y, z'
'-y, x-y, z'
'-x+y, -x, z'
'x+2/3, y+1/3, z+1/3'
'-y+2/3, x-y+1/3, z+1/3'
'-x+y+2/3, -x+1/3, z+1/3'
'x+1/3, y+2/3, z+2/3'
'-y+1/3, x-y+2/3, z+2/3'
'-x+y+1/3, -x+2/3, z+2/3'
'-x, -y, -z'
'y, -x+y, -z'
'x-y, x, -z'
'-x+2/3, -y+1/3, -z+1/3'
'y+2/3, -x+y+1/3, -z+1/3'
'x-y+2/3, x+1/3, -z+1/3'
'-x+1/3, -y+2/3, -z+2/3'
'y+1/3, -x+y+2/3, -z+2/3'
'x-y+1/3, x+2/3, -z+2/3'

loop_
_atom_site_label
_atom_site_type_symbol
_atom_site_fract_x
_atom_site_fract_y
_atom_site_fract_z
_atom_site_U_iso_or_equiv
_atom_site_adp_type
_atom_site_occupancy
_atom_site_site_symmetry_order
_atom_site_calc_flag
_atom_site_refinement_flags_posn
Sm1 Sm 0.42421(2) 0.62996(2) 0.33688(2) 0.03739(10) Uani 1 1 d .
F1 F 0.41458(18) 0.66656(19) 0.38241(6) 0.0433(8) Uani 1 1 d .
F2 F 0.4138(2) 0.7279(2) 0.42552(7) 0.0541(9) Uani 1 1 d .
F3 F 0.6496(3) 0.8016(3) 0.43700(10) 0.0920(18) Uani 1 1 d .
F4 F 0.6541(2) 0.7469(3) 0.39414(9) 0.0785(14) Uani 1 1 d .
F5 F 0.3756(2) 0.61736(19) 0.29149(6) 0.0477(8) Uani 1 1 d .
F6 F 0.3068(2) 0.5885(2) 0.24744(7) 0.0564(9) Uani 1 1 d .
F7 F 0.3459(3) 0.4033(3) 0.23492(8) 0.0702(12) Uani 1 1 d .
F8 F 0.4085(3) 0.4255(2) 0.27874(8) 0.0625(11) Uani 1 1 d .
F9 F 0.30786(19) 0.5785(2) 0.33712(7) 0.0541(9) Uani 1 1 d .
N1 N 0.5303(3) 0.6810(3) 0.36131(9) 0.0412(10) Uani 1 1 d .
N2 N 0.5374(3) 0.7009(3) 0.30895(9) 0.0430(11) Uani 1 1 d .
N3 N 0.4202(3) 0.5372(3) 0.31210(9) 0.0410(11) Uani 1 1 d .
N4 N 0.4047(3) 0.5214(3) 0.36481(9) 0.0393(10) Uani 1 1 d .
C0AA C 0.5901(4) 0.7696(5) 0.42326(14) 0.0626(19) Uani 1 1 d .
C1 C 0.5354(3) 0.7075(3) 0.38463(11) 0.0430(13) Uani 1 1 d .
C2 C 0.4744(3) 0.7020(3) 0.39590(11) 0.0417(12) Uani 1 1 d .
C3 C 0.4726(4) 0.7315(3) 0.41829(11) 0.0464(14) Uani 1 1 d .
C4 C 0.5318(4) 0.7669(4) 0.43273(13) 0.0628(19) Uani 1 1 d .
H4 H 0.5319 0.7882 0.4483 0.075 Uiso 1 1 calc R
C6 C 0.5932(3) 0.7418(4) 0.40056(13) 0.0529(16) Uani 1 1 d .
C7 C 0.5949(3) 0.6974(4) 0.34897(12) 0.0468(14) Uani 1 1 d .
H7A H 0.6151 0.6717 0.3571 0.056 Uiso 1 1 calc R
H7B H 0.6284 0.7475 0.3506 0.056 Uiso 1 1 calc R
C8 C 0.5817(3) 0.6778(3) 0.32088(12) 0.0453(13) Uani 1 1 d .
H8A H 0.6265 0.6987 0.3119 0.054 Uiso 1 1 calc R
H8B H 0.5594 0.6269 0.3192 0.054 Uiso 1 1 calc R
C9 C 0.5695(4) 0.7766(3) 0.31117(14) 0.0515(15) Uani 1 1 d .
H9A H 0.5421 0.7922 0.3017 0.077 Uiso 1 1 calc GR
H9B H 0.6166 0.7988 0.3043 0.077 Uiso 1 1 calc GR
H9C H 0.5712 0.7893 0.3289 0.077 Uiso 1 1 calc GR
C10 C 0.5322(3) 0.6838(4) 0.28179(12) 0.0483(14) Uani 1 1 d .
H10A H 0.5146 0.6341 0.2798 0.072 Uiso 1 1 calc GR
H10B H 0.5781 0.7097 0.2740 0.072 Uiso 1 1 calc GR
H10C H 0.5006 0.6962 0.2736 0.072 Uiso 1 1 calc GR
C11 C 0.3924(3) 0.5214(3) 0.28873(11) 0.0420(12) Uani 1 1 d .
C12 C 0.3668(3) 0.5618(3) 0.27770(12) 0.0456(13) Uani 1 1 d .
C13 C 0.3330(3) 0.5487(4) 0.25489(12) 0.0479(14) Uani 1 1 d .
C14 C 0.3242(4) 0.4949(4) 0.23993(13) 0.0540(16) Uani 1 1 d .
H14 H 0.3009 0.4851 0.2242 0.065 Uiso 1 1 calc R
C15 C 0.3514(4) 0.4560(4) 0.24922(13) 0.0533(16) Uani 1 1 d .
C16 C 0.3833(3) 0.4674(3) 0.27233(12) 0.0456(13) Uani 1 1 d .
C17 C 0.4377(3) 0.4885(3) 0.32400(11) 0.0444(13) Uani 1 1 d .
H17A H 0.4778 0.4904 0.3152 0.053 Uiso 1 1 calc R
H17B H 0.3981 0.4409 0.3225 0.053 Uiso 1 1 calc R
C18 C 0.4554(3) 0.5069(4) 0.35191(12) 0.0453(13) Uani 1 1 d .
H18A H 0.4563 0.4680 0.3605 0.054 Uiso 1 1 calc R
H18B H 0.5022 0.5481 0.3532 0.054 Uiso 1 1 calc R
C19 C 0.3346(3) 0.4620(3) 0.36290(13) 0.0458(13) Uani 1 1 d .
H19A H 0.3024 0.4720 0.3720 0.069 Uiso 1 1 calc GR
H19B H 0.3334 0.4212 0.3703 0.069 Uiso 1 1 calc GR
H19C H 0.3210 0.4530 0.3451 0.069 Uiso 1 1 calc GR
C20 C 0.4239(4) 0.5332(4) 0.39197(11) 0.0479(14) Uani 1 1 d .
H20A H 0.4719 0.5706 0.3936 0.072 Uiso 1 1 calc GR
H20B H 0.4189 0.4908 0.3994 0.072 Uiso 1 1 calc GR
H20C H 0.3933 0.5461 0.4008 0.072 Uiso 1 1 calc GR
Sm2 Sm 0.29839(2) 0.53876(2) 0.55837(2) 0.03445(9) Uani 1 1 d .
F10 F 0.3363(2) 0.58770(18) 0.51332(6) 0.0445(8) Uani 1 1 d .
F11 F 0.3945(2) 0.6480(2) 0.46953(7) 0.0572(10) Uani 1 1 d .
F12 F 0.4601(3) 0.4807(3) 0.45612(8) 0.0760(14) Uani 1 1 d .
F13 F 0.4149(3) 0.4276(2) 0.50058(8) 0.0665(12) Uani 1 1 d .
F14 F 0.28561(18) 0.57418(17) 0.60336(6) 0.0397(7) Uani 1 1 d .
F15 F 0.25248(18) 0.61701(18) 0.64533(6) 0.0433(7) Uani 1 1 d .
F16 F 0.0649(2) 0.3941(2) 0.65815(7) 0.0569(10) Uani 1 1 d .
F17 F 0.0915(2) 0.35038(19) 0.61610(7) 0.0572(10) Uani 1 1 d .
F18 F 0.39675(19) 0.64267(17) 0.55864(6) 0.0450(8) Uani 1 1 d .
N5 N 0.3512(3) 0.4863(3) 0.53394(9) 0.0400(10) Uani 1 1 d .
N6 N 0.3695(3) 0.4965(2) 0.58648(9) 0.0382(10) Uani 1 1 d .
N7 N 0.2056(2) 0.4489(2) 0.58322(9) 0.0369(10) Uani 1 1 d .
N8 N 0.1913(3) 0.4505(3) 0.53062(9) 0.0399(10) Uani 1 1 d .
C21 C 0.3762(3) 0.5074(3) 0.51045(11) 0.0413(12) Uani 1 1 d .
C22 C 0.3705(3) 0.5626(3) 0.49958(11) 0.0417(12) Uani 1 1 d .
C23 C 0.3974(4) 0.5917(4) 0.47680(11) 0.0486(14) Uani 1 1 d .
C24 C 0.4297(4) 0.5665(4) 0.46165(12) 0.0562(17) Uani 1 1 d .
H24 H 0.4490 0.5868 0.4458 0.067 Uiso 1 1 calc R
C25 C 0.4323(4) 0.5110(4) 0.47062(13) 0.0564(17) Uani 1 1 d .
C26 C 0.4083(4) 0.4827(4) 0.49411(12) 0.0499(15) Uani 1 1 d .
C27 C 0.3669(4) 0.4368(3) 0.54650(11) 0.0466(14) Uani 1 1 d .
H27A H 0.4170 0.4531 0.5451 0.056 Uiso 1 1 calc R
H27B H 0.3412 0.3911 0.5382 0.056 Uiso 1 1 calc R
C28 C 0.3466(4) 0.4300(3) 0.57396(11) 0.0447(13) Uani 1 1 d .
H28A H 0.2956 0.4016 0.5753 0.054 Uiso 1 1 calc R
H28B H 0.3666 0.4052 0.5829 0.054 Uiso 1 1 calc R
C29 C 0.4449(3) 0.5417(3) 0.58440(12) 0.0442(13) Uani 1 1 d .
H29A H 0.4580 0.5496 0.5666 0.066 Uiso 1 1 calc GR
H29B H 0.4681 0.5196 0.5926 0.066 Uiso 1 1 calc GR
H29C H 0.4586 0.5861 0.5926 0.066 Uiso 1 1 calc GR
C30 C 0.3510(4) 0.4824(3) 0.61331(10) 0.0450(13) Uani 1 1 d .
H30A H 0.3620 0.5256 0.6219 0.068 Uiso 1 1 calc GR
H30B H 0.3772 0.4627 0.6210 0.068 Uiso 1 1 calc GR
H30C H 0.3013 0.4494 0.6149 0.068 Uiso 1 1 calc GR
C31 C 0.1884(3) 0.4618(3) 0.60601(10) 0.0373(11) Uani 1 1 d .
C32 C 0.2291(3) 0.5280(3) 0.61687(10) 0.0371(11) Uani 1 1 d .
C33 C 0.2138(3) 0.5510(3) 0.63865(11) 0.0392(12) Uani 1 1 d .
C34 C 0.1575(3) 0.5064(3) 0.65318(11) 0.0422(13) Uani 1 1 d .
H34 H 0.1459 0.5209 0.6683 0.051 Uiso 1 1 calc R
C35 C 0.1194(3) 0.4398(3) 0.64428(11) 0.0430(13) Uani 1 1 d .
C36 C 0.1334(3) 0.4177(3) 0.62229(11) 0.0411(12) Uani 1 1 d .
C37 C 0.1573(3) 0.3837(3) 0.57103(11) 0.0410(12) Uani 1 1 d .
H37A H 0.1097 0.3759 0.5723 0.049 Uiso 1 1 calc R
H37B H 0.1585 0.3450 0.5797 0.049 Uiso 1 1 calc R
C38 C 0.1768(3) 0.3853(3) 0.54326(11) 0.0435(13) Uani 1 1 d .
H38A H 0.2182 0.3801 0.5421 0.052 Uiso 1 1 calc R
H38B H 0.1384 0.3457 0.5344 0.052 Uiso 1 1 calc R
C39 C 0.1318(3) 0.4612(3) 0.53278(12) 0.0456(14) Uani 1 1 d .
H39A H 0.1255 0.4695 0.5505 0.068 Uiso 1 1 calc GR
H39B H 0.0901 0.4199 0.5267 0.068 Uiso 1 1 calc GR
H39C H 0.1400 0.5012 0.5226 0.068 Uiso 1 1 calc GR
C40 C 0.2031(3) 0.4442(4) 0.50383(11) 0.0495(15) Uani 1 1 d .
H40A H 0.2180 0.4885 0.4954 0.074 Uiso 1 1 calc GR
H40B H 0.1601 0.4083 0.4961 0.074 Uiso 1 1 calc GR
H40C H 0.2391 0.4315 0.5021 0.074 Uiso 1 1 calc GR
C41 C 0.7278(13) 0.6709(11) 0.5424(5) 0.314(17) Uiso 1 1 d D
H41A H 0.7624 0.6755 0.5548 0.470 Uiso 1 1 calc GR
H41B H 0.7207 0.6354 0.5300 0.470 Uiso 1 1 calc GR
H41C H 0.6840 0.6576 0.5510 0.470 Uiso 1 1 calc GR
C42 C 0.7526(6) 0.7387(6) 0.5292(3) 0.146(6) Uiso 1 1 d D
C43 C 0.7944(6) 0.7984(6) 0.5426(2) 0.109(4) Uiso 1 1 d D
H43 H 0.8083 0.7956 0.5593 0.131 Uiso 1 1 calc R
C44 C 0.8162(8) 0.8626(6) 0.5316(3) 0.149(6) Uiso 1 1 d D
H44 H 0.8448 0.9038 0.5408 0.179 Uiso 1 1 calc R
C45 C 0.7959(9) 0.8664(7) 0.5071(3) 0.160(6) Uiso 1 1 d D
H45 H 0.8098 0.9097 0.4993 0.192 Uiso 1 1 calc R
C46 C 0.7550(8) 0.8050(8) 0.4947(3) 0.153(6) Uiso 1 1 d D
H46 H 0.7390 0.8070 0.4783 0.183 Uiso 1 1 calc R
C47 C 0.7361(8) 0.7415(7) 0.5045(3) 0.152(6) Uiso 1 1 d D
H47 H 0.7123 0.7007 0.4947 0.183 Uiso 1 1 calc R

loop_
_atom_site_aniso_label
_atom_site_aniso_U_11
_atom_site_aniso_U_22
_atom_site_aniso_U_33
_atom_site_aniso_U_23
_atom_site_aniso_U_13
_atom_site_aniso_U_12
Sm1 0.03846(16) 0.03722(16) 0.03438(16) -0.00209(11) -0.00101(11) 0.01735(12)
F1 0.0446(18) 0.053(2) 0.0361(16) -0.0042(14) -0.0022(14) 0.0271(16)
F2 0.065(2) 0.064(2) 0.0395(18) 0.0004(17) 0.0088(17) 0.037(2)
F3 0.067(3) 0.127(5) 0.070(3) -0.044(3) -0.030(2) 0.040(3)
F4 0.049(2) 0.112(4) 0.070(3) -0.023(3) -0.013(2) 0.037(3)
F5 0.061(2) 0.052(2) 0.0397(18) -0.0066(15) -0.0056(16) 0.0360(18)
F6 0.066(3) 0.057(2) 0.054(2) -0.0004(18) -0.0088(19) 0.037(2)
F7 0.102(4) 0.075(3) 0.054(2) -0.023(2) -0.016(2) 0.059(3)
F8 0.085(3) 0.070(3) 0.054(2) -0.015(2) -0.010(2) 0.055(3)
F9 0.044(2) 0.062(2) 0.058(2) -0.0021(19) -0.0040(17) 0.0280(18)
N1 0.039(3) 0.046(3) 0.040(2) -0.004(2) -0.002(2) 0.023(2)
N2 0.044(3) 0.045(3) 0.041(3) -0.002(2) 0.002(2) 0.023(2)
N3 0.043(3) 0.042(3) 0.041(3) -0.006(2) 0.000(2) 0.024(2)
N4 0.041(3) 0.046(3) 0.036(2) -0.004(2) -0.0027(19) 0.026(2)
C0AA 0.054(4) 0.078(5) 0.047(4) -0.012(3) -0.014(3) 0.026(4)
C1 0.044(3) 0.046(3) 0.043(3) -0.002(3) -0.002(2) 0.026(3)
C2 0.044(3) 0.046(3) 0.037(3) -0.002(2) -0.005(2) 0.024(3)
C3 0.054(4) 0.046(3) 0.038(3) 0.004(2) 0.004(3) 0.024(3)
C4 0.073(5) 0.070(5) 0.041(3) -0.011(3) -0.005(3) 0.032(4)
C6 0.043(3) 0.063(4) 0.051(4) -0.009(3) -0.006(3) 0.026(3)
C7 0.041(3) 0.055(4) 0.048(3) -0.008(3) -0.004(3) 0.027(3)
C8 0.045(3) 0.049(3) 0.045(3) -0.003(3) 0.004(3) 0.027(3)
C9 0.049(4) 0.043(3) 0.059(4) 0.001(3) 0.006(3) 0.021(3)
C10 0.048(3) 0.053(4) 0.045(3) 0.001(3) 0.009(3) 0.026(3)
C11 0.040(3) 0.048(3) 0.042(3) 0.000(2) 0.005(2) 0.025(3)
C12 0.048(3) 0.044(3) 0.046(3) -0.003(3) 0.002(3) 0.024(3)
C13 0.047(3) 0.049(3) 0.044(3) -0.002(3) -0.002(3) 0.022(3)
C14 0.063(4) 0.055(4) 0.045(3) -0.003(3) -0.002(3) 0.030(3)
C15 0.063(4) 0.054(4) 0.047(3) -0.013(3) 0.000(3) 0.033(3)
C16 0.050(3) 0.050(3) 0.045(3) -0.001(3) 0.004(3) 0.032(3)
C17 0.049(3) 0.047(3) 0.042(3) -0.003(3) 0.000(3) 0.027(3)
C18 0.041(3) 0.054(4) 0.047(3) -0.004(3) -0.005(3) 0.029(3)
C19 0.045(3) 0.040(3) 0.054(4) -0.001(3) 0.000(3) 0.022(3)
C20 0.057(4) 0.051(4) 0.041(3) -0.003(3) -0.003(3) 0.031(3)
Sm2 0.03737(16) 0.03814(16) 0.02850(15) -0.00076(10) 0.00031(10) 0.01937(12)
F10 0.060(2) 0.0464(19) 0.0327(16) 0.0016(14) 0.0041(15) 0.0304(17)
F11 0.066(3) 0.063(2) 0.0376(18) 0.0093(17) -0.0006(17) 0.028(2)
F12 0.085(3) 0.115(4) 0.051(2) -0.012(2) 0.013(2) 0.066(3)
F13 0.085(3) 0.074(3) 0.063(3) -0.010(2) 0.006(2) 0.057(3)
F14 0.0451(18) 0.0394(17) 0.0321(15) 0.0000(13) 0.0019(13) 0.0193(15)
F15 0.0457(18) 0.0439(18) 0.0374(16) -0.0079(14) -0.0041(14) 0.0202(16)
F16 0.058(2) 0.046(2) 0.058(2) 0.0061(17) 0.0228(19) 0.0189(18)
F17 0.064(2) 0.0407(19) 0.053(2) 0.0041(16) 0.0135(18) 0.0161(18)
F18 0.0471(19) 0.0390(18) 0.0442(18) 0.0019(14) 0.0001(15) 0.0181(16)
N5 0.049(3) 0.040(3) 0.034(2) -0.0036(19) 0.001(2) 0.024(2)
N6 0.043(3) 0.038(2) 0.035(2) -0.0015(19) -0.0002(19) 0.022(2)
N7 0.040(2) 0.032(2) 0.035(2) 0.0014(18) 0.0010(19) 0.016(2)
N8 0.048(3) 0.041(3) 0.032(2) 0.0003(19) -0.002(2) 0.022(2)
C21 0.048(3) 0.042(3) 0.035(3) -0.007(2) -0.002(2) 0.024(3)
C22 0.043(3) 0.047(3) 0.035(3) -0.006(2) -0.001(2) 0.023(3)
C23 0.051(4) 0.055(4) 0.036(3) 0.000(3) -0.006(3) 0.024(3)
C24 0.055(4) 0.078(5) 0.033(3) 0.001(3) 0.005(3) 0.031(4)
C25 0.054(4) 0.077(5) 0.045(3) -0.012(3) 0.004(3) 0.037(4)
C26 0.053(4) 0.060(4) 0.043(3) -0.008(3) 0.003(3) 0.033(3)
C27 0.060(4) 0.045(3) 0.041(3) -0.003(3) 0.003(3) 0.031(3)
C28 0.059(4) 0.043(3) 0.037(3) -0.001(2) -0.002(3) 0.029(3)
C29 0.046(3) 0.047(3) 0.045(3) 0.000(3) 0.004(3) 0.027(3)
C30 0.058(4) 0.052(4) 0.033(3) 0.001(2) -0.001(3) 0.033(3)
C31 0.044(3) 0.037(3) 0.033(3) 0.002(2) -0.003(2) 0.021(2)
C32 0.041(3) 0.040(3) 0.031(2) 0.005(2) 0.000(2) 0.021(2)
C33 0.043(3) 0.037(3) 0.039(3) -0.002(2) -0.005(2) 0.021(3)
C34 0.045(3) 0.049(3) 0.035(3) 0.001(2) 0.002(2) 0.026(3)
C35 0.043(3) 0.045(3) 0.042(3) 0.009(2) 0.010(2) 0.023(3)
C36 0.044(3) 0.034(3) 0.045(3) 0.002(2) 0.001(2) 0.019(2)
C37 0.049(3) 0.035(3) 0.038(3) -0.001(2) -0.001(2) 0.019(3)
C38 0.051(3) 0.041(3) 0.038(3) -0.001(2) 0.000(2) 0.022(3)
C39 0.040(3) 0.049(3) 0.041(3) 0.001(3) -0.004(2) 0.018(3)
C40 0.049(3) 0.060(4) 0.032(3) -0.007(3) -0.005(2) 0.021(3)

loop_
_atom_type_symbol
_atom_type_description
_atom_type_scat_dispersion_real
_atom_type_scat_dispersion_imag
_atom_type_scat_source
C C 0.0033 0.0016 'International Tables Vol C Tables 4.2.6.8 and 6.1.1.4'
H H 0.0000 0.0000 'International Tables Vol C Tables 4.2.6.8 and 6.1.1.4'
F F 0.0171 0.0103 'International Tables Vol C Tables 4.2.6.8 and 6.1.1.4'
N N 0.0061 0.0033 'International Tables Vol C Tables 4.2.6.8 and 6.1.1.4'
Sm Sm -0.1110 3.4700 'International Tables Vol C Tables 4.2.6.8 and 6.1.1.4'

loop_
_geom_angle_atom_site_label_1
_geom_angle_atom_site_label_2
_geom_angle_atom_site_label_3
_geom_angle
_geom_angle_site_symmetry_1
_geom_angle_site_symmetry_3
F1 Sm1 F5 143.28(11) . .
F1 Sm1 N2 122.32(14) . .
F1 Sm1 N4 76.64(13) . .
F5 Sm1 N2 76.65(14) . .
F5 Sm1 N4 122.92(13) . .
F9 Sm1 F1 84.24(13) . .
F9 Sm1 F1 68.70(13) 2_665 .
F9 Sm1 F5 84.05(13) 2_665 .
F9 Sm1 F5 68.76(13) . .
F9 Sm1 F9 84.9(2) 2_665 .
F9 Sm1 N1 147.32(15) . .
F9 Sm1 N1 92.02(16) 2_665 .
F9 Sm1 N2 84.35(15) 2_665 .
F9 Sm1 N2 144.61(15) . .
F9 Sm1 N3 91.53(16) . .
F9 Sm1 N3 147.18(16) 2_665 .
F9 Sm1 N4 84.92(15) . .
F9 Sm1 N4 144.64(14) 2_665 .
N1 Sm1 F1 64.53(14) . .
N1 Sm1 F5 143.37(15) . .
N1 Sm1 N2 66.72(16) . .
N1 Sm1 N4 78.95(16) . .
N2 Sm1 N4 121.44(15) . .
N3 Sm1 F1 143.47(15) . .
N3 Sm1 F5 64.43(14) . .
N3 Sm1 N1 107.56(17) . .
N3 Sm1 N2 79.88(17) . .
N3 Sm1 N4 66.84(16) . .
C2 F1 Sm1 117.4(3) . .
C12 F5 Sm1 117.3(3) . .
Sm1 F9 Sm1 155.1(2) 3_565 .
C1 N1 Sm1 122.9(4) . .
C1 N1 C7 116.5(5) . .
C7 N1 Sm1 119.4(4) . .
C8 N2 Sm1 99.0(3) . .
C8 N2 C9 110.0(5) . .
C8 N2 C10 108.0(5) . .
C9 N2 Sm1 114.2(4) . .
C9 N2 C10 107.7(5) . .
C10 N2 Sm1 117.4(4) . .
C11 N3 Sm1 122.5(4) . .
C11 N3 C17 117.3(5) . .
C17 N3 Sm1 119.4(4) . .
C18 N4 Sm1 98.3(4) . .
C19 N4 Sm1 113.4(4) . .
C19 N4 C18 110.9(5) . .
C19 N4 C20 108.0(5) . .
C20 N4 Sm1 118.1(4) . .
C20 N4 C18 107.6(5) . .
F3 C0AA C4 118.9(7) . .
F3 C0AA C6 116.7(7) . .
C4 C0AA C6 124.4(7) . .
N1 C1 C2 118.4(5) . .
N1 C1 C6 129.9(6) . .
C6 C1 C2 111.7(5) . .
F1 C2 C1 116.3(5) . .
F1 C2 C3 118.6(6) . .
C3 C2 C1 125.0(6) . .
F2 C3 C2 119.1(6) . .
F2 C3 C4 120.4(6) . .
C2 C3 C4 120.5(7) . .
C0AA C4 C3 115.9(6) . .
C0AA C4 H4 122.1 . .
C3 C4 H4 122.1 . .
F4 C6 C0AA 117.4(6) . .
F4 C6 C1 120.4(6) . .
C0AA C6 C1 122.2(6) . .
N1 C7 H7A 109.7 . .
N1 C7 H7B 109.7 . .
N1 C7 C8 109.8(5) . .
H7A C7 H7B 108.2 . .
C8 C7 H7A 109.7 . .
C8 C7 H7B 109.7 . .
N2 C8 C7 112.7(5) . .
N2 C8 H8A 109.1 . .
N2 C8 H8B 109.1 . .
C7 C8 H8A 109.1 . .
C7 C8 H8B 109.1 . .
H8A C8 H8B 107.8 . .
N2 C9 H9A 109.5 . .
N2 C9 H9B 109.5 . .
N2 C9 H9C 109.5 . .
H9A C9 H9B 109.5 . .
H9A C9 H9C 109.5 . .
H9B C9 H9C 109.5 . .
N2 C10 H10A 109.5 . .
N2 C10 H10B 109.5 . .
N2 C10 H10C 109.5 . .
H10A C10 H10B 109.5 . .
H10A C10 H10C 109.5 . .
H10B C10 H10C 109.5 . .
N3 C11 C12 119.6(6) . .
N3 C11 C16 129.5(6) . .
C12 C11 C16 110.9(5) . .
F5 C12 C11 115.8(5) . .
F5 C12 C13 118.7(6) . .
C13 C12 C11 125.5(6) . .
F6 C13 C12 119.3(6) . .
F6 C13 C14 119.3(6) . .
C14 C13 C12 121.3(6) . .
C13 C14 H14 122.3 . .
C13 C14 C15 115.5(6) . .
C15 C14 H14 122.3 . .
F7 C15 C14 118.1(6) . .
F7 C15 C16 118.4(6) . .
C16 C15 C14 123.6(6) . .
F8 C16 C11 120.1(6) . .
F8 C16 C15 116.8(6) . .
C15 C16 C11 123.1(6) . .
N3 C17 H17A 109.6 . .
N3 C17 H17B 109.6 . .
N3 C17 C18 110.2(5) . .
H17A C17 H17B 108.1 . .
C18 C17 H17A 109.6 . .
C18 C17 H17B 109.6 . .
N4 C18 C17 112.3(5) . .
N4 C18 H18A 109.1 . .
N4 C18 H18B 109.1 . .
C17 C18 H18A 109.1 . .
C17 C18 H18B 109.1 . .
H18A C18 H18B 107.9 . .
N4 C19 H19A 109.5 . .
N4 C19 H19B 109.5 . .
N4 C19 H19C 109.5 . .
H19A C19 H19B 109.5 . .
H19A C19 H19C 109.5 . .
H19B C19 H19C 109.5 . .
N4 C20 H20A 109.5 . .
N4 C20 H20B 109.5 . .
N4 C20 H20C 109.5 . .
H20A C20 H20B 109.5 . .
H20A C20 H20C 109.5 . .
H20B C20 H20C 109.5 . .
F10 Sm2 N6 122.56(13) . .
F10 Sm2 N8 77.54(13) . .
F14 Sm2 F10 142.15(11) . .
F14 Sm2 N6 76.55(12) . .
F14 Sm2 N8 123.01(13) . .
F18 Sm2 F10 68.14(12) . .
F18 Sm2 F10 84.35(12) 3_565 .
F18 Sm2 F14 68.11(11) 3_565 .
F18 Sm2 F14 83.05(12) . .
F18 Sm2 F18 83.89(19) . 3_565
F18 Sm2 N5 92.41(16) . .
F18 Sm2 N5 147.71(14) 3_565 .
F18 Sm2 N6 143.96(13) 3_565 .
F18 Sm2 N6 85.14(14) . .
F18 Sm2 N7 91.30(15) 3_565 .
F18 Sm2 N7 146.52(14) . .
F18 Sm2 N8 144.78(13) . .
F18 Sm2 N8 85.12(15) 3_565 .
N5 Sm2 F10 64.71(14) . .
N5 Sm2 F14 143.42(14) . .
N5 Sm2 N6 66.89(15) . .
N5 Sm2 N7 108.21(17) . .
N5 Sm2 N8 79.59(17) . .
N7 Sm2 F10 144.47(14) . .
N7 Sm2 F14 64.58(13) . .
N7 Sm2 N6 79.47(16) . .
N7 Sm2 N8 66.95(15) . .
N8 Sm2 N6 121.40(15) . .
C22 F10 Sm2 117.0(3) . .
C32 F14 Sm2 117.2(3) . .
Sm2 F18 Sm2 156.10(19) . 2_665
C21 N5 Sm2 122.9(4) . .
C21 N5 C27 117.8(5) . .
C27 N5 Sm2 118.6(3) . .
C28 N6 Sm2 97.9(3) . .
C28 N6 C29 111.2(5) . .
C28 N6 C30 107.7(5) . .
C29 N6 Sm2 113.1(3) . .
C29 N6 C30 108.8(5) . .
C30 N6 Sm2 117.6(4) . .
C31 N7 Sm2 121.9(4) . .
C31 N7 C37 117.7(5) . .
C37 N7 Sm2 118.9(3) . .
C38 N8 Sm2 98.7(3) . .
C39 N8 Sm2 112.9(4) . .
C39 N8 C38 110.6(5) . .
C40 N8 Sm2 118.1(4) . .
C40 N8 C38 107.7(5) . .
C40 N8 C39 108.2(5) . .
N5 C21 C22 118.5(5) . .
N5 C21 C26 129.6(6) . .
C26 C21 C22 112.0(5) . .
F10 C22 C21 116.7(5) . .
C23 C22 F10 119.0(6) . .
C23 C22 C21 124.3(6) . .
F11 C23 C22 118.9(6) . .
F11 C23 C24 119.6(6) . .
C22 C23 C24 121.5(7) . .
C23 C24 H24 122.0 . .
C25 C24 C23 116.1(6) . .
C25 C24 H24 122.0 . .
F12 C25 C26 116.8(7) . .
C24 C25 F12 119.7(6) . .
C24 C25 C26 123.5(6) . .
F13 C26 C21 120.6(6) . .
F13 C26 C25 116.9(6) . .
C25 C26 C21 122.4(7) . .
N5 C27 H27A 109.7 . .
N5 C27 H27B 109.7 . .
N5 C27 C28 109.8(5) . .
H27A C27 H27B 108.2 . .
C28 C27 H27A 109.7 . .
C28 C27 H27B 109.7 . .
N6 C28 C27 113.6(5) . .
N6 C28 H28A 108.8 . .
N6 C28 H28B 108.8 . .
C27 C28 H28A 108.8 . .
C27 C28 H28B 108.8 . .
H28A C28 H28B 107.7 . .
N6 C29 H29A 109.5 . .
N6 C29 H29B 109.5 . .
N6 C29 H29C 109.5 . .
H29A C29 H29B 109.5 . .
H29A C29 H29C 109.5 . .
H29B C29 H29C 109.5 . .
N6 C30 H30A 109.5 . .
N6 C30 H30B 109.5 . .
N6 C30 H30C 109.5 . .
H30A C30 H30B 109.5 . .
H30A C30 H30C 109.5 . .
H30B C30 H30C 109.5 . .
N7 C31 C32 119.2(5) . .
N7 C31 C36 129.8(5) . .
C32 C31 C36 111.0(5) . .
F14 C32 C31 116.3(5) . .
F14 C32 C33 117.9(5) . .
C33 C32 C31 125.6(5) . .
F15 C33 C32 119.5(5) . .
F15 C33 C34 120.1(5) . .
C32 C33 C34 120.4(5) . .
C33 C34 H34 122.1 . .
C35 C34 C33 115.8(5) . .
C35 C34 H34 122.1 . .
F16 C35 C34 117.8(5) . .
F16 C35 C36 118.4(6) . .
C36 C35 C34 123.7(6) . .
F17 C36 C31 120.0(5) . .
F17 C36 C35 116.9(5) . .
C35 C36 C31 123.1(6) . .
N7 C37 H37A 109.6 . .
N7 C37 H37B 109.6 . .
N7 C37 C38 110.1(5) . .
H37A C37 H37B 108.2 . .
C38 C37 H37A 109.6 . .
C38 C37 H37B 109.6 . .
N8 C38 C37 112.2(5) . .
N8 C38 H38A 109.2 . .
N8 C38 H38B 109.2 . .
C37 C38 H38A 109.2 . .
C37 C38 H38B 109.2 . .
H38A C38 H38B 107.9 . .
N8 C39 H39A 109.5 . .
N8 C39 H39B 109.5 . .
N8 C39 H39C 109.5 . .
H39A C39 H39B 109.5 . .
H39A C39 H39C 109.5 . .
H39B C39 H39C 109.5 . .
N8 C40 H40A 109.5 . .
N8 C40 H40B 109.5 . .
N8 C40 H40C 109.5 . .
H40A C40 H40B 109.5 . .
H40A C40 H40C 109.5 . .
H40B C40 H40C 109.5 . .
H41A C41 H41B 109.5 . .
H41A C41 H41C 109.5 . .
H41B C41 H41C 109.5 . .
C42 C41 H41A 109.5 . .
C42 C41 H41B 109.5 . .
C42 C41 H41C 109.5 . .
C43 C42 C41 117.7(16) . .
C47 C42 C41 121.3(16) . .
C47 C42 C43 121.0(10) . .
C42 C43 H43 120.1 . .
C42 C43 C44 119.8(10) . .
C44 C43 H43 120.1 . .
C43 C44 H44 120.1 . .
C43 C44 C45 119.8(10) . .
C45 C44 H44 120.1 . .
C44 C45 H45 121.2 . .
C46 C45 C44 117.5(10) . .
C46 C45 H45 121.2 . .
C45 C46 H46 118.1 . .
C47 C46 C45 123.7(11) . .
C47 C46 H46 118.1 . .
C42 C47 H47 121.2 . .
C46 C47 C42 117.6(10) . .
C46 C47 H47 121.2 . .

loop_
_geom_bond_atom_site_label_1
_geom_bond_atom_site_label_2
_geom_bond_distance
_geom_bond_site_symmetry_2
Sm1 F1 2.593(3) .
Sm1 F5 2.598(3) .
Sm1 F9 2.250(4) 2_665
Sm1 F9 2.254(4) .
Sm1 N1 2.427(5) .
Sm1 N2 2.663(5) .
Sm1 N3 2.417(5) .
Sm1 N4 2.684(5) .
F1 C2 1.365(7) .
F2 C3 1.330(8) .
F3 C0AA 1.362(8) .
F4 C6 1.350(8) .
F5 C12 1.366(7) .
F6 C13 1.345(8) .
F7 C15 1.352(7) .
F8 C16 1.353(7) .
F9 Sm1 2.250(4) 3_565
N1 C1 1.352(7) .
N1 C7 1.454(8) .
N2 C8 1.467(8) .
N2 C9 1.474(8) .
N2 C10 1.481(8) .
N3 C11 1.352(8) .
N3 C17 1.468(8) .
N4 C18 1.490(7) .
N4 C19 1.464(8) .
N4 C20 1.489(7) .
C0AA C4 1.369(11) .
C0AA C6 1.373(10) .
C1 C2 1.436(9) .
C1 C6 1.406(9) .
C2 C3 1.368(8) .
C3 C4 1.383(10) .
C4 H4 0.9500 .
C7 H7A 0.9900 .
C7 H7B 0.9900 .
C7 C8 1.540(8) .
C8 H8A 0.9900 .
C8 H8B 0.9900 .
C9 H9A 0.9800 .
C9 H9B 0.9800 .
C9 H9C 0.9800 .
C10 H10A 0.9800 .
C10 H10B 0.9800 .
C10 H10C 0.9800 .
C11 C12 1.414(9) .
C11 C16 1.417(9) .
C12 C13 1.377(9) .
C13 C14 1.369(10) .
C14 H14 0.9500 .
C14 C15 1.376(10) .
C15 C16 1.376(9) .
C17 H17A 0.9900 .
C17 H17B 0.9900 .
C17 C18 1.534(8) .
C18 H18A 0.9900 .
C18 H18B 0.9900 .
C19 H19A 0.9800 .
C19 H19B 0.9800 .
C19 H19C 0.9800 .
C20 H20A 0.9800 .
C20 H20B 0.9800 .
C20 H20C 0.9800 .
Sm2 F10 2.588(3) .
Sm2 F14 2.575(3) .
Sm2 F18 2.260(3) .
Sm2 F18 2.265(3) 3_565
Sm2 N5 2.414(5) .
Sm2 N6 2.670(5) .
Sm2 N7 2.429(5) .
Sm2 N8 2.656(5) .
F10 C22 1.362(7) .
F11 C23 1.348(8) .
F12 C25 1.363(8) .
F13 C26 1.354(8) .
F14 C32 1.366(6) .
F15 C33 1.331(7) .
F16 C35 1.351(7) .
F17 C36 1.355(7) .
F18 Sm2 2.265(3) 2_665
N5 C21 1.350(7) .
N5 C27 1.475(8) .
N6 C28 1.465(7) .
N6 C29 1.472(8) .
N6 C30 1.472(7) .
N7 C31 1.342(7) .
N7 C37 1.460(7) .
N8 C38 1.484(7) .
N8 C39 1.466(8) .
N8 C40 1.465(7) .
C21 C22 1.423(9) .
C21 C26 1.402(8) .
C22 C23 1.361(9) .
C23 C24 1.372(10) .
C24 H24 0.9500 .
C24 C25 1.355(11) .
C25 C26 1.379(10) .
C27 H27A 0.9900 .
C27 H27B 0.9900 .
C27 C28 1.511(8) .
C28 H28A 0.9900 .
C28 H28B 0.9900 .
C29 H29A 0.9800 .
C29 H29B 0.9800 .
C29 H29C 0.9800 .
C30 H30A 0.9800 .
C30 H30B 0.9800 .
C30 H30C 0.9800 .
C31 C32 1.415(8) .
C31 C36 1.419(8) .
C32 C33 1.375(8) .
C33 C34 1.383(9) .
C34 H34 0.9500 .
C34 C35 1.376(9) .
C35 C36 1.363(9) .
C37 H37A 0.9900 .
C37 H37B 0.9900 .
C37 C38 1.531(8) .
C38 H38A 0.9900 .
C38 H38B 0.9900 .
C39 H39A 0.9800 .
C39 H39B 0.9800 .
C39 H39C 0.9800 .
C40 H40A 0.9800 .
C40 H40B 0.9800 .
C40 H40C 0.9800 .
C41 H41A 0.9800 .
C41 H41B 0.9800 .
C41 H41C 0.9800 .
C41 C42 1.498(10) .
C42 C43 1.381(9) .
C42 C47 1.371(9) .
C43 H43 0.9500 .
C43 C44 1.391(9) .
C44 H44 0.9500 .
C44 C45 1.392(9) .
C45 H45 0.9500 .
C45 C46 1.377(9) .
C46 H46 0.9500 .
C46 C47 1.366(9) .
C47 H47 0.9500 .

loop_
_geom_torsion_atom_site_label_1
_geom_torsion_atom_site_label_2
_geom_torsion_atom_site_label_3
_geom_torsion_atom_site_label_4
_geom_torsion
Sm1 F1 C2 C1 -7.7(6)
Sm1 F1 C2 C3 169.7(4)
Sm1 F5 C12 C11 -6.8(7)
Sm1 F5 C12 C13 171.8(5)
Sm1 N1 C1 C2 3.4(8)
Sm1 N1 C1 C6 -176.3(6)
Sm1 N1 C7 C8 0.1(7)
Sm1 N2 C8 C7 -61.2(5)
Sm1 N3 C11 C12 2.4(8)
Sm1 N3 C11 C16 -176.9(5)
Sm1 N3 C17 C18 0.8(7)
Sm1 N4 C18 C17 -61.1(5)
F1 C2 C3 F2 -3.5(9)
F1 C2 C3 C4 179.1(6)
F2 C3 C4 C0AA -177.9(7)
F3 C0AA C4 C3 -177.6(7)
F3 C0AA C6 F4 1.6(12)
F3 C0AA C6 C1 -179.9(7)
F5 C12 C13 F6 -3.3(9)
F5 C12 C13 C14 178.2(6)
F6 C13 C14 C15 -178.7(6)
F7 C15 C16 F8 1.7(10)
F7 C15 C16 C11 179.4(6)
N1 C1 C2 F1 3.3(8)
N1 C1 C2 C3 -174.0(6)
N1 C1 C6 F4 -5.8(12)
N1 C1 C6 C0AA 175.7(7)
N1 C7 C8 N2 45.9(7)
N3 C11 C12 F5 3.3(9)
N3 C11 C12 C13 -175.3(6)
N3 C11 C16 F8 -4.9(10)
N3 C11 C16 C15 177.5(7)
N3 C17 C18 N4 45.7(7)
C1 N1 C7 C8 -167.3(5)
C1 C2 C3 F2 173.7(6)
C1 C2 C3 C4 -3.7(11)
C2 C1 C6 F4 174.4(6)
C2 C1 C6 C0AA -4.0(10)
C2 C3 C4 C0AA -0.5(11)
C4 C0AA C6 F4 -178.1(8)
C4 C0AA C6 C1 0.4(14)
C6 C0AA C4 C3 2.1(13)
C6 C1 C2 F1 -177.0(6)
C6 C1 C2 C3 5.8(9)
C7 N1 C1 C2 170.3(6)
C7 N1 C1 C6 -9.4(10)
C9 N2 C8 C7 58.8(7)
C10 N2 C8 C7 176.1(5)
C11 N3 C17 C18 -169.3(5)
C11 C12 C13 F6 175.2(6)
C11 C12 C13 C14 -3.2(11)
C12 C11 C16 F8 175.8(6)
C12 C11 C16 C15 -1.9(9)
C12 C13 C14 C15 -0.3(11)
C13 C14 C15 F7 -178.3(6)
C13 C14 C15 C16 2.4(11)
C14 C15 C16 F8 -179.0(7)
C14 C15 C16 C11 -1.3(12)
C16 C11 C12 F5 -177.3(5)
C16 C11 C12 C13 4.1(9)
C17 N3 C11 C12 172.2(6)
C17 N3 C11 C16 -7.1(9)
C19 N4 C18 C17 57.9(7)
C20 N4 C18 C17 175.8(5)
Sm2 F10 C22 C21 5.8(7)
Sm2 F10 C22 C23 -173.6(4)
Sm2 F14 C32 C31 8.2(6)
Sm2 F14 C32 C33 -167.1(4)
Sm2 N5 C21 C22 -0.6(8)
Sm2 N5 C21 C26 179.5(5)
Sm2 N5 C27 C28 -1.2(7)
Sm2 N6 C28 C27 61.9(5)
Sm2 N7 C31 C32 -5.4(7)
Sm2 N7 C31 C36 175.1(5)
Sm2 N7 C37 C38 0.4(6)
Sm2 N8 C38 C37 61.7(5)
F10 C22 C23 F11 5.5(9)
F10 C22 C23 C24 -177.1(6)
F11 C23 C24 C25 178.1(6)
F12 C25 C26 F13 0.2(10)
F12 C25 C26 C21 -177.5(6)
F14 C32 C33 F15 2.3(8)
F14 C32 C33 C34 -179.6(5)
F15 C33 C34 C35 177.9(5)
F16 C35 C36 F17 -0.7(9)
F16 C35 C36 C31 178.5(5)
N5 C21 C22 F10 -3.7(8)
N5 C21 C22 C23 175.6(6)
N5 C21 C26 F13 3.6(11)
N5 C21 C26 C25 -178.8(7)
N5 C27 C28 N6 -46.2(7)
N7 C31 C32 F14 -2.3(8)
N7 C31 C32 C33 172.6(5)
N7 C31 C36 F17 4.3(10)
N7 C31 C36 C35 -175.0(6)
N7 C37 C38 N8 -46.5(7)
C21 N5 C27 C28 169.4(5)
C21 C22 C23 F11 -173.8(6)
C21 C22 C23 C24 3.7(10)
C22 C21 C26 F13 -176.3(6)
C22 C21 C26 C25 1.3(10)
C22 C23 C24 C25 0.7(11)
C23 C24 C25 F12 176.5(6)
C23 C24 C25 C26 -3.8(11)
C24 C25 C26 F13 -179.5(7)
C24 C25 C26 C21 2.8(12)
C26 C21 C22 F10 176.2(5)
C26 C21 C22 C23 -4.5(9)
C27 N5 C21 C22 -170.7(6)
C27 N5 C21 C26 9.4(10)
C29 N6 C28 C27 -56.7(7)
C30 N6 C28 C27 -175.7(5)
C31 N7 C37 C38 167.0(5)
C31 C32 C33 F15 -172.5(5)
C31 C32 C33 C34 5.5(9)
C32 C31 C36 F17 -175.2(5)
C32 C31 C36 C35 5.5(8)
C32 C33 C34 C35 -0.2(9)
C33 C34 C35 F16 178.5(5)
C33 C34 C35 C36 -1.8(9)
C34 C35 C36 F17 179.6(6)
C34 C35 C36 C31 -1.1(10)
C36 C31 C32 F14 177.3(5)
C36 C31 C32 C33 -7.8(8)
C37 N7 C31 C32 -171.6(5)
C37 N7 C31 C36 9.0(9)
C39 N8 C38 C37 -56.8(7)
C40 N8 C38 C37 -175.0(5)
C41 C42 C43 C44 -177.1(13)
C41 C42 C47 C46 173.8(14)
C42 C43 C44 C45 0(2)
C43 C42 C47 C46 -8(2)
C43 C44 C45 C46 -1(3)
C44 C45 C46 C47 -3(3)
C45 C46 C47 C42 7(3)
C47 C42 C43 C44 4.7(19)

loop_
_platon_squeeze_void_nr
_platon_squeeze_void_average_x
_platon_squeeze_void_average_y
_platon_squeeze_void_average_z
_platon_squeeze_void_volume
_platon_squeeze_void_count_electrons
1 0.004 0.745 0.204 10 -1
2 0.000 0.000 0.500 95 21
3 -0.005 0.255 0.796 10 -1
4 0.074 0.662 0.871 9 0
5 0.078 0.407 0.462 10 -1
6 0.333 0.667 0.167 96 21
7 0.255 0.259 0.204 10 -1
8 0.259 0.004 0.796 10 -1
9 0.329 0.921 0.462 10 -1
10 0.338 0.412 0.871 9 -1
11 0.407 0.329 0.538 10 -1
12 0.412 0.074 0.129 9 -1
13 0.667 0.333 0.833 96 21
14 0.593 0.671 0.462 10 -1
15 0.588 0.926 0.871 9 -1
16 0.662 0.588 0.129 9 -1
17 0.671 0.079 0.538 10 -1
18 0.741 0.995 0.204 10 -1
19 0.745 0.741 0.796 10 -1
20 0.926 0.338 0.129 9 0
21 0.921 0.593 0.538 10 -1
